data_7225702
loop_
_publ_author_name
'Tulyabaev, Arthur R.'
'Mescheryakova, Ekaterina S.'
'Khabibullina, Guzel R.'
'Khalilov, Leonard M.'

_publ_section_title
;
 Intermolecular interactions and chiral crystallization effects in
 (1,5,3-dithiazepan-3-yl)-alkanoic acids
;
_journal_issue 30
_journal_name_full CrystEngComm
_journal_page_first 5686
_journal_paper_doi 10.1039/C6CE00708B
_journal_volume 18
_journal_year 2016
_chemical_formula_moiety 'C6 H11 N O2 S2, C2 H6 O S'
_chemical_formula_sum 'C8 H17 N O3 S3'
_chemical_formula_weight 271.41
_chemical_name_systematic '2-(1,5,3-dithiazepan-3-yl)acetic acid'
_space_group_crystal_system monoclinic
_space_group_IT_number 14
_space_group_name_Hall '-P 2ybc'
_space_group_name_H-M_alt 'P 1 21/c 1'
_symmetry_space_group_name_Hall '-P 2ybc'
_symmetry_space_group_name_H-M 'P 1 21/c 1'
_atom_sites_solution_hydrogens mixed
_atom_sites_solution_primary direct
_audit_creation_date 2016-05-12
_audit_creation_method
;
  Olex2 1.2-ac2
  (compiled 2012.03.27 svn.r2268, GUI svn.r4156)
;
_audit_update_record
;
2016-05-17 deposited with the CCDC.
2016-06-03 downloaded from the CCDC.
;
_cell_angle_alpha 90
_cell_angle_beta 98.923(3)
_cell_angle_gamma 90
_cell_formula_units_Z 4
_cell_length_a 6.58182(17)
_cell_length_b 16.4019(4)
_cell_length_c 11.5843(4)
_cell_measurement_reflns_used 2846
_cell_measurement_temperature 200(2)
_cell_measurement_theta_max 31.0395
_cell_measurement_theta_min 1.7759
_cell_volume 1235.44(6)
_computing_cell_refinement
;
CrysAlisPro, Agilent Technologies,
Version 1.171.36.20 (release 27-06-2012 CrysAlis171 .NET)
(compiled Jul 11 2012,15:38:31)
;
_computing_data_collection
;
CrysAlisPro, Agilent Technologies,
Version 1.171.36.20 (release 27-06-2012 CrysAlis171 .NET)
(compiled Jul 11 2012,15:38:31)
;
_computing_data_reduction
;
CrysAlisPro, Agilent Technologies,
Version 1.171.36.20 (release 27-06-2012 CrysAlis171 .NET)
(compiled Jul 11 2012,15:38:31)
;
_computing_molecular_graphics
;
O. V. Dolomanov, L. J. Bourhis, R. J. Gildea, J. A. K. Howard and H. Puschmann,
OLEX2: a complete structure solution, refinement and analysis program.
J. Appl. Cryst. (2009). 42, 339-341.
;
_computing_publication_material
;
O. V. Dolomanov, L. J. Bourhis, R. J. Gildea, J. A. K. Howard and H. Puschmann,
OLEX2: a complete structure solution, refinement and analysis program.
J. Appl. Cryst. (2009). 42, 339-341.
;
_computing_structure_refinement
;
SHELXL, G.M. Sheldrick, Acta Cryst.
(2008). A64, 112-122
;
_computing_structure_solution
;
SHELXS, G.M. Sheldrick, Acta Cryst.
(2008). A64, 112-122
;
_diffrn_ambient_temperature 200(2)
_diffrn_detector_area_resol_mean 16.1709
_diffrn_measured_fraction_theta_full 1.000
_diffrn_measured_fraction_theta_max 1.000
_diffrn_measurement_details
;
  1 omega   46.00   97.00   1.0000    5.1200
omega____ theta____ kappa____ phi______ frames
    -       24.2348  178.0000 -120.0000 51

  2 omega    8.00   63.00   1.0000    5.1200
omega____ theta____ kappa____ phi______ frames
    -       24.2348  -99.0000 -120.0000 55

  3 omega  -37.00   82.00   1.0000    5.1200
omega____ theta____ kappa____ phi______ frames
    -       24.2348    0.0000  150.0000 119
;
_diffrn_measurement_device_type 'Xcalibur, Eos'
_diffrn_measurement_method '\w scans'
_diffrn_orient_matrix_UB_11 0.0349587000
_diffrn_orient_matrix_UB_12 -0.0392469000
_diffrn_orient_matrix_UB_13 -0.0135335000
_diffrn_orient_matrix_UB_21 -0.0323918000
_diffrn_orient_matrix_UB_22 -0.0159359000
_diffrn_orient_matrix_UB_23 0.0511081000
_diffrn_orient_matrix_UB_31 -0.0981164000
_diffrn_orient_matrix_UB_32 -0.0087107000
_diffrn_orient_matrix_UB_33 -0.0323443000
_diffrn_radiation_monochromator graphite
_diffrn_radiation_wavelength 0.71073
_diffrn_reflns_av_R_equivalents 0.0137
_diffrn_reflns_av_unetI/netI 0.0271
_diffrn_reflns_Laue_measured_fraction_full 0.980
_diffrn_reflns_Laue_measured_fraction_max 0.890
_diffrn_reflns_limit_h_max 8
_diffrn_reflns_limit_h_min -9
_diffrn_reflns_limit_k_max 22
_diffrn_reflns_limit_k_min -9
_diffrn_reflns_limit_l_max 14
_diffrn_reflns_limit_l_min -16
_diffrn_reflns_number 6313
_diffrn_reflns_point_group_measured_fraction_full 0.980
_diffrn_reflns_point_group_measured_fraction_max 0.890
_diffrn_reflns_theta_full 25.242
_diffrn_reflns_theta_max 31.109
_diffrn_reflns_theta_min 2.170
_diffrn_source 'Enhance (Mo) X-ray Source'
_exptl_absorpt_coefficient_mu 0.588
_exptl_absorpt_correction_T_max 1.00000
_exptl_absorpt_correction_T_min 0.86725
_exptl_absorpt_correction_type multi-scan
_exptl_absorpt_process_details
;
CrysAlisPro, Agilent Technologies,
Version 1.171.36.20 (release 27-06-2012 CrysAlis171 .NET)
(compiled Jul 11 2012,15:38:31)
Empirical absorption correction using spherical harmonics,
 implemented in SCALE3 ABSPACK scaling algorithm.
;
_exptl_crystal_colour colourless
_exptl_crystal_density_diffrn 1.459
_exptl_crystal_F_000 576.0
_exptl_crystal_size_max 0.44
_exptl_crystal_size_mid 0.35
_exptl_crystal_size_min 0.29
_refine_diff_density_max 0.299
_refine_diff_density_min -0.269
_refine_diff_density_rms 0.051
_refine_ls_extinction_method none
_refine_ls_goodness_of_fit_ref 1.067
_refine_ls_hydrogen_treatment mixed
_refine_ls_matrix_type full
_refine_ls_number_parameters 182
_refine_ls_number_reflns 3538
_refine_ls_number_restraints 0
_refine_ls_restrained_S_all 1.067
_refine_ls_R_factor_all 0.0374
_refine_ls_R_factor_gt 0.0318
_refine_ls_shift/su_max 0.002
_refine_ls_shift/su_mean 0.000
_refine_ls_structure_factor_coef Fsqd
_refine_ls_weighting_details 'w=1/[\s^2^(Fo^2^)+(0.0341P)^2^+0.2249P] where P=(Fo^2^+2Fc^2^)/3'
_refine_ls_weighting_scheme calc
_refine_ls_wR_factor_gt 0.0736
_refine_ls_wR_factor_ref 0.0762
_reflns_Friedel_coverage 0.000
_reflns_number_gt 3144
_reflns_number_total 3538
_reflns_threshold_expression 'I > 2\s(I)'
_cod_data_source_file c6ce00708b2.cif
_cod_data_source_block compound_2b
_cod_depositor_comments 'Adding full bibliography for 7225700--7225708.cif.'
_cod_database_code 7225702
_reflns_odcompleteness_completeness 99.97
_reflns_odcompleteness_iscentric 1
_reflns_odcompleteness_theta 28.98
_olex2_submission_special_instructions 'No special instructions were received'
_shelx_space_group_comment
;
The symmetry employed for this shelxl refinement is uniquely defined
by the following loop, which should always be used as a source of
symmetry information in preference to the above space-group names.
They are only intended as comments.
;
_shelxl_version_number 2013-4

loop_
_space_group_symop_operation_xyz
'x, y, z'
'-x, y+1/2, -z+1/2'
'-x, -y, -z'
'x, -y-1/2, z-1/2'

loop_
_atom_site_label
_atom_site_type_symbol
_atom_site_fract_x
_atom_site_fract_y
_atom_site_fract_z
_atom_site_U_iso_or_equiv
_atom_site_adp_type
_atom_site_occupancy
_atom_site_site_symmetry_order
_atom_site_calc_flag
_atom_site_refinement_flags_posn
_atom_site_refinement_flags_adp
S1' S 0.19260(5) 0.42558(2) 0.55893(3) 0.02480(9) Uani 1 1 d . .
S1 S 0.92089(5) 0.71894(2) 1.03434(3) 0.02791(9) Uani 1 1 d . .
S5 S 1.35105(5) 0.68578(2) 0.91232(3) 0.02691(9) Uani 1 1 d . .
O1 O 0.63739(15) 0.50561(6) 0.81424(9) 0.0296(2) Uani 1 1 d . .
N3 N 1.00111(16) 0.58530(7) 0.89658(10) 0.0217(2) Uani 1 1 d . .
O2 O 0.56107(16) 0.59519(7) 0.66905(9) 0.0306(2) Uani 1 1 d . .
C2 C 0.9347(2) 0.60904(8) 1.00400(12) 0.0227(3) Uani 1 1 d . .
O1' O 0.23725(16) 0.51578(7) 0.57436(11) 0.0373(3) Uani 1 1 d . .
C9 C 0.67935(19) 0.56495(8) 0.76206(11) 0.0216(2) Uani 1 1 d . .
C8 C 0.8750(2) 0.61415(9) 0.79161(12) 0.0256(3) Uani 1 1 d . .
C4 C 1.2189(2) 0.58692(9) 0.89677(14) 0.0266(3) Uani 1 1 d . .
C7 C 1.1769(2) 0.74992(11) 1.09998(14) 0.0339(3) Uani 1 1 d . .
C6 C 1.3565(2) 0.70222(10) 1.06681(13) 0.0285(3) Uani 1 1 d . .
C1' C 0.4241(2) 0.37493(10) 0.61744(15) 0.0371(4) Uani 1 1 d . .
H1'A H 0.5276 0.3862 0.5696 0.056 Uiso 1 1 calc R U
H1'B H 0.4000 0.3172 0.6188 0.056 Uiso 1 1 calc R U
H1'C H 0.4699 0.3940 0.6955 0.056 Uiso 1 1 calc R U
C2' C 0.0439(3) 0.39999(12) 0.66842(16) 0.0464(4) Uani 1 1 d . .
H2'A H 0.1171 0.4151 0.7436 0.070 Uiso 1 1 calc R U
H2'B H 0.0186 0.3423 0.6668 0.070 Uiso 1 1 calc R U
H2'C H -0.0848 0.4286 0.6543 0.070 Uiso 1 1 calc R U
H2A H 1.019(3) 0.5825(11) 1.0683(16) 0.033(5) Uiso 1 1 d . .
H4A H 1.286(2) 0.5531(11) 0.9588(14) 0.023(4) Uiso 1 1 d . .
H2B H 0.790(3) 0.5927(11) 1.0026(14) 0.026(4) Uiso 1 1 d . .
H6A H 1.479(3) 0.7308(11) 1.0866(15) 0.034(5) Uiso 1 1 d . .
H4B H 1.248(3) 0.5646(11) 0.8256(16) 0.034(5) Uiso 1 1 d . .
H2 H 0.458(3) 0.5669(13) 0.6469(18) 0.050(6) Uiso 1 1 d . .
H7A H 1.186(3) 0.7466(14) 1.1812(19) 0.050(6) Uiso 1 1 d . .
H6B H 1.362(3) 0.6488(12) 1.1024(15) 0.033(5) Uiso 1 1 d . .
H7B H 1.192(3) 0.8039(15) 1.0763(18) 0.053(6) Uiso 1 1 d . .
H8A H 0.839(2) 0.6684(11) 0.7959(14) 0.024(4) Uiso 1 1 d . .
H8B H 0.948(3) 0.6087(12) 0.7298(16) 0.037(5) Uiso 1 1 d . .

loop_
_atom_site_aniso_label
_atom_site_aniso_U_11
_atom_site_aniso_U_22
_atom_site_aniso_U_33
_atom_site_aniso_U_23
_atom_site_aniso_U_13
_atom_site_aniso_U_12
S1' 0.02281(16) 0.02628(17) 0.02375(16) -0.00072(13) -0.00126(12) 0.00137(12)
S1 0.02487(16) 0.02435(17) 0.03410(19) -0.00474(14) 0.00328(13) 0.00067(12)
S5 0.02542(16) 0.02946(18) 0.02634(17) -0.00250(14) 0.00556(13) -0.00953(13)
O1 0.0302(5) 0.0262(5) 0.0305(5) 0.0041(4) -0.0017(4) -0.0088(4)
N3 0.0202(5) 0.0220(5) 0.0225(5) -0.0006(4) 0.0020(4) -0.0035(4)
O2 0.0282(5) 0.0332(6) 0.0277(5) 0.0057(4) -0.0044(4) -0.0059(4)
C2 0.0246(6) 0.0204(6) 0.0230(6) 0.0018(5) 0.0032(5) -0.0028(5)
O1' 0.0276(5) 0.0250(5) 0.0537(7) 0.0060(5) -0.0112(5) -0.0011(4)
C9 0.0224(6) 0.0213(6) 0.0209(6) -0.0033(5) 0.0028(5) -0.0016(5)
C8 0.0290(6) 0.0254(7) 0.0215(6) 0.0021(5) 0.0009(5) -0.0091(5)
C4 0.0227(6) 0.0233(7) 0.0338(7) -0.0057(6) 0.0050(5) -0.0029(5)
C7 0.0325(7) 0.0379(9) 0.0301(7) -0.0129(7) 0.0010(6) -0.0067(6)
C6 0.0245(6) 0.0333(8) 0.0256(7) -0.0033(6) -0.0030(5) -0.0036(6)
C1' 0.0346(7) 0.0306(8) 0.0410(8) -0.0052(7) -0.0103(7) 0.0105(6)
C2' 0.0618(11) 0.0402(10) 0.0431(10) -0.0019(8) 0.0269(9) -0.0030(8)

loop_
_atom_type_symbol
_atom_type_description
_atom_type_scat_dispersion_real
_atom_type_scat_dispersion_imag
_atom_type_scat_source
C C 0.0033 0.0016 'International Tables Vol C Tables 4.2.6.8 and 6.1.1.4'
H H 0.0000 0.0000 'International Tables Vol C Tables 4.2.6.8 and 6.1.1.4'
N N 0.0061 0.0033 'International Tables Vol C Tables 4.2.6.8 and 6.1.1.4'
O O 0.0106 0.0060 'International Tables Vol C Tables 4.2.6.8 and 6.1.1.4'
S S 0.1246 0.1234 'International Tables Vol C Tables 4.2.6.8 and 6.1.1.4'

loop_
_geom_angle_atom_site_label_1
_geom_angle_atom_site_label_2
_geom_angle_atom_site_label_3
_geom_angle
O1' S1' C1' 105.84(7)
O1' S1' C2' 105.44(8)
C2' S1' C1' 98.79(9)
C7 S1 C2 106.54(7)
C6 S5 C4 99.53(7)
C2 N3 C8 115.42(11)
C4 N3 C2 115.64(11)
C4 N3 C8 116.10(12)
N3 C2 S1 117.50(10)
O1 C9 O2 124.16(12)
O1 C9 C8 124.94(12)
O2 C9 C8 110.89(12)
N3 C8 C9 111.97(11)
N3 C4 S5 118.37(10)
C6 C7 S1 117.40(11)
C7 C6 S5 115.61(10)

loop_
_geom_bond_atom_site_label_1
_geom_bond_atom_site_label_2
_geom_bond_distance
S1' O1' 1.5136(12)
S1' C1' 1.7750(14)
S1' C2' 1.7688(17)
S1 C2 1.8414(14)
S1 C7 1.8105(15)
S5 C4 1.8356(14)
S5 C6 1.8047(15)
O1 C9 1.2003(16)
N3 C2 1.4353(18)
N3 C8 1.4418(17)
N3 C4 1.4334(17)
O2 C9 1.3239(16)
C9 C8 1.5132(18)
C7 C6 1.516(2)
